data_7107680
loop_
_publ_author_name
'Bartosz Szyszko'
'Lechoslaw Latos-Grazynski'
'Ludmila Szterenberg'

_publ_section_title
;
 Toward aceneporphyrinoids: synthesis and transformations of palladium(II)
 meso-anthriporphyrin
;
_journal_name_full Chem.Commun.
_journal_page_first 5004
_journal_paper_doi 10.1039/c2cc30362k
_journal_volume 48
_journal_year 2012
_chemical_formula_moiety 'C54 H35 N3, 0.5(C H2 Cl2)'
_chemical_formula_sum 'C54.5 H36 Cl N3'
_chemical_formula_weight 767.45
_chemical_name_common 5,10,15,20-tetraphenyl-meso-anthriporphyrin
_chemical_name_systematic 5,10,15,20-tetraphenyl-meso-anthriporphyrin
_space_group_IT_number 2
_symmetry_cell_setting triclinic
_symmetry_space_group_name_Hall '-P 1'
_symmetry_space_group_name_H-M 'P -1'
_atom_sites_solution_hydrogens geom
_atom_sites_solution_primary direct
_atom_sites_solution_secondary difmap
_audit_creation_method SHELXL-97
_cell_angle_alpha 92.09(3)
_cell_angle_beta 101.98(4)
_cell_angle_gamma 106.41(4)
_cell_formula_units_Z 2
_cell_length_a 9.779(3)
_cell_length_b 13.499(6)
_cell_length_c 16.963(6)
_cell_measurement_reflns_used 8295
_cell_measurement_temperature 100(2)
_cell_measurement_theta_max 36.9002
_cell_measurement_theta_min 2.7878
_cell_volume 2090.4(15)
_computing_cell_refinement 'CrysAlis RED, Oxford Diffraction Ltd.'
_computing_data_collection 'CrysAlis RED, Oxford Diffraction Ltd.'
_computing_data_reduction 'CrysAlis RED, Oxford Diffraction Ltd.'
_computing_structure_refinement 'SHELXL-97 (Sheldrick, 1997)'
_computing_structure_solution 'SHELXS-97 (Sheldrick, 1990)'
_diffrn_ambient_temperature 100(2)
_diffrn_measured_fraction_theta_full 0.998
_diffrn_measured_fraction_theta_max 0.828
_diffrn_measurement_device_type 'Xcalibur PX with Onyx CCD'
_diffrn_measurement_method '\f and \w'
_diffrn_radiation_monochromator graphite
_diffrn_radiation_source 'fine-focus sealed tube'
_diffrn_radiation_type MoK\a
_diffrn_radiation_wavelength 0.71073
_diffrn_reflns_av_R_equivalents 0.0744
_diffrn_reflns_av_sigmaI/netI 0.1989
_diffrn_reflns_limit_h_max 16
_diffrn_reflns_limit_h_min -16
_diffrn_reflns_limit_k_max 22
_diffrn_reflns_limit_k_min -22
_diffrn_reflns_limit_l_max 19
_diffrn_reflns_limit_l_min -28
_diffrn_reflns_number 40404
_diffrn_reflns_theta_full 25.00
_diffrn_reflns_theta_max 36.92
_diffrn_reflns_theta_min 2.79
_exptl_absorpt_coefficient_mu 0.130
_exptl_absorpt_correction_type none
_exptl_crystal_colour 'dark green'
_exptl_crystal_density_diffrn 1.211
_exptl_crystal_density_method 'not measured'
_exptl_crystal_description plates
_exptl_crystal_F_000 796
_exptl_crystal_size_max 0.40
_exptl_crystal_size_mid 0.20
_exptl_crystal_size_min 0.01
_platon_squeeze_details
;
The residual electron-density count was assessed as 41.4 electrons per unit cell, which is approximately consistent with nearly one molecule of dichloromethane per unit cell which yields 0.5 dichloromethane per formula unit.
;
_refine_diff_density_max 0.465
_refine_diff_density_min -0.326
_refine_diff_density_rms 0.071
_refine_ls_extinction_method none
_refine_ls_goodness_of_fit_ref 0.774
_refine_ls_hydrogen_treatment mixed
_refine_ls_matrix_type full
_refine_ls_number_parameters 521
_refine_ls_number_reflns 17492
_refine_ls_number_restraints 0
_refine_ls_restrained_S_all 0.774
_refine_ls_R_factor_all 0.1838
_refine_ls_R_factor_gt 0.0764
_refine_ls_shift/su_max 0.000
_refine_ls_shift/su_mean 0.000
_refine_ls_structure_factor_coef Fsqd
_refine_ls_weighting_details 'calc w=1/[\s^2^(Fo^2^)+(0.0953P)^2^+0.0000P] where P=(Fo^2^+2Fc^2^)/3'
_refine_ls_weighting_scheme calc
_refine_ls_wR_factor_gt 0.1637
_refine_ls_wR_factor_ref 0.1910
_reflns_number_gt 6447
_reflns_number_total 17492
_reflns_threshold_expression >2sigma(I)
_cod_data_source_file c2cc30362k.txt
_cod_data_source_block bs10
_cod_original_formula_sum 'C54.5 H36 Cl1 N3'
_cod_database_code 7107680

loop_
_symmetry_equiv_pos_as_xyz
'x, y, z'
'-x, -y, -z'

loop_
_atom_site_label
_atom_site_type_symbol
_atom_site_fract_x
_atom_site_fract_y
_atom_site_fract_z
_atom_site_U_iso_or_equiv
_atom_site_adp_type
_atom_site_occupancy
_atom_site_symmetry_multiplicity
_atom_site_calc_flag
_atom_site_refinement_flags
N25 N 0.77168(17) 0.63479(12) 0.13605(9) 0.0210(3) Uani 1 1 d .
N23 N 0.75852(18) 0.86724(12) 0.34020(10) 0.0245(4) Uani 1 1 d .
N24 N 0.90910(18) 0.86259(13) 0.19785(10) 0.0220(3) Uani 1 1 d .
H24N H 0.872(2) 0.8112(17) 0.2211(13) 0.024(6) Uiso 1 1 d .
C21 C 0.7119(2) 0.56396(14) 0.29663(11) 0.0202(4) Uani 1 1 d .
C20 C 0.6041(2) 0.47186(14) 0.15784(11) 0.0200(4) Uani 1 1 d .
C22 C 0.7093(2) 0.63688(14) 0.35985(11) 0.0194(4) Uani 1 1 d .
C1 C 0.5876(2) 0.52714(14) 0.23059(11) 0.0202(4) Uani 1 1 d .
C4 C 0.5837(2) 0.67037(14) 0.35565(11) 0.0203(4) Uani 1 1 d .
C2 C 0.4568(2) 0.55130(15) 0.23179(12) 0.0235(4) Uani 1 1 d .
C3 C 0.4545(2) 0.62372(15) 0.29566(11) 0.0231(4) Uani 1 1 d .
C10 C 0.9368(2) 1.01266(15) 0.29958(12) 0.0224(4) Uani 1 1 d .
C'21 C 0.8402(2) 0.53116(15) 0.30267(12) 0.0228(4) Uani 1 1 d .
H'21 H 0.8444 0.4841 0.2609 0.027 Uiso 1 1 calc R
C14 C 0.9596(2) 0.85221(15) 0.12831(11) 0.0207(4) Uani 1 1 d .
C17 C 0.8722(2) 0.56738(15) 0.04206(12) 0.0219(4) Uani 1 1 d .
H17 H 0.9351 0.5659 0.0065 0.026 Uiso 1 1 calc R
C46 C 0.5036(2) 0.74057(15) 0.47315(12) 0.0229(4) Uani 1 1 d .
C9 C 0.8516(2) 0.96316(15) 0.35484(12) 0.0222(4) Uani 1 1 d .
C28 C 0.9422(2) 1.19867(15) 0.32920(12) 0.0244(4) Uani 1 1 d .
H28 H 0.8393 1.1756 0.3244 0.029 Uiso 1 1 calc R
C15 C 0.9512(2) 0.76337(14) 0.08139(11) 0.0201(4) Uani 1 1 d .
C16 C 0.8672(2) 0.65916(15) 0.08847(11) 0.0199(4) Uani 1 1 d .
C5 C 0.5938(2) 0.75845(15) 0.41238(11) 0.0208(4) Uani 1 1 d .
C19 C 0.7068(2) 0.52697(14) 0.11881(11) 0.0191(4) Uani 1 1 d .
C39 C 0.5170(2) 0.36407(15) 0.12954(12) 0.0227(4) Uani 1 1 d .
C6 C 0.6929(2) 0.85220(15) 0.40713(12) 0.0231(4) Uani 1 1 d .
C13 C 1.0313(2) 0.95624(14) 0.11243(12) 0.0218(4) Uani 1 1 d .
H13 H 1.0741 0.9740 0.0675 0.026 Uiso 1 1 calc R
C"22 C 0.9530(2) 0.63667(16) 0.43053(12) 0.0265(4) Uani 1 1 d .
H"22 H 1.0338 0.6600 0.4758 0.032 Uiso 1 1 calc R
C27 C 1.0164(2) 1.12627(15) 0.32003(12) 0.0234(4) Uani 1 1 d .
C7 C 0.7545(2) 0.94507(15) 0.46515(12) 0.0233(4) Uani 1 1 d .
H7 H 0.7298 0.9554 0.5155 0.028 Uiso 1 1 calc R
C"21 C 0.9567(2) 0.56609(15) 0.36719(13) 0.0261(4) Uani 1 1 d .
H"21 H 1.0407 0.5432 0.3699 0.031 Uiso 1 1 calc R
C18 C 0.7709(2) 0.48531(15) 0.05914(12) 0.0230(4) Uani 1 1 d .
H18 H 0.7461 0.4151 0.0372 0.028 Uiso 1 1 calc R
C8 C 0.8530(2) 1.01323(16) 0.43331(12) 0.0246(4) Uani 1 1 d .
H8 H 0.9120 1.0806 0.4571 0.029 Uiso 1 1 calc R
C40 C 0.4653(2) 0.32997(16) 0.04649(13) 0.0262(4) Uani 1 1 d .
H40 H 0.4826 0.3782 0.0076 0.031 Uiso 1 1 calc R
C'22 C 0.8334(2) 0.67069(15) 0.42607(12) 0.0231(4) Uani 1 1 d .
H'22 H 0.8328 0.7185 0.4684 0.028 Uiso 1 1 calc R
C12 C 1.0274(2) 1.02426(15) 0.17190(12) 0.0234(4) Uani 1 1 d .
H12 H 1.0669 1.0976 0.1755 0.028 Uiso 1 1 calc R
C33 C 1.0331(2) 0.77520(15) 0.01530(12) 0.0233(4) Uani 1 1 d .
C38 C 0.9606(2) 0.73880(15) -0.06466(12) 0.0260(4) Uani 1 1 d .
H38 H 0.8570 0.7113 -0.0782 0.031 Uiso 1 1 calc R
C29 C 1.0162(2) 1.30386(16) 0.34521(13) 0.0295(5) Uani 1 1 d .
H29 H 0.9636 1.3520 0.3510 0.035 Uiso 1 1 calc R
C11 C 0.9537(2) 0.96711(15) 0.22881(12) 0.0229(4) Uani 1 1 d .
C32 C 1.1693(2) 1.16279(16) 0.32991(12) 0.0269(4) Uani 1 1 d .
H32 H 1.2229 1.1147 0.3263 0.032 Uiso 1 1 calc R
C23 C 0.3674(2) 0.61766(17) 0.55119(12) 0.0282(4) Uani 1 1 d .
H23 H 0.3338 0.5488 0.5649 0.034 Uiso 1 1 calc R
C45 C 0.4534(2) 0.63886(16) 0.49485(12) 0.0254(4) Uani 1 1 d .
H45 H 0.4790 0.5842 0.4705 0.031 Uiso 1 1 calc R
C26 C 0.4602(2) 0.81839(17) 0.50788(13) 0.0296(5) Uani 1 1 d .
H26 H 0.4875 0.8866 0.4919 0.036 Uiso 1 1 calc R
C'3 C 0.3226(2) 0.65198(18) 0.29219(13) 0.0311(5) Uani 1 1 d .
H'3 H 0.3192 0.6999 0.3337 0.037 Uiso 1 1 calc R
C44 C 0.4833(2) 0.29228(16) 0.18531(14) 0.0301(5) Uani 1 1 d .
H44 H 0.5120 0.3144 0.2417 0.036 Uiso 1 1 calc R
C30 C 1.1663(2) 1.33928(17) 0.35277(13) 0.0314(5) Uani 1 1 d .
H30 H 1.2167 1.4114 0.3633 0.038 Uiso 1 1 calc R
C'2 C 0.3282(2) 0.51268(18) 0.16829(13) 0.0322(5) Uani 1 1 d .
H'2 H 0.3285 0.4664 0.1249 0.039 Uiso 1 1 calc R
C41 C 0.3894(2) 0.22646(17) 0.02063(15) 0.0327(5) Uani 1 1 d .
H41 H 0.3558 0.2042 -0.0356 0.039 Uiso 1 1 calc R
C25 C 0.3765(3) 0.79635(19) 0.56621(15) 0.0388(6) Uani 1 1 d .
H25 H 0.3512 0.8505 0.5914 0.047 Uiso 1 1 calc R
C"3 C 0.2025(2) 0.6118(2) 0.23089(14) 0.0400(6) Uani 1 1 d .
H"3 H 0.1164 0.6315 0.2300 0.048 Uiso 1 1 calc R
C37 C 1.0390(3) 0.74247(17) -0.12495(14) 0.0332(5) Uani 1 1 d .
H37 H 0.9887 0.7158 -0.1791 0.040 Uiso 1 1 calc R
C31 C 1.2424(2) 1.26807(17) 0.34485(12) 0.0303(5) Uani 1 1 d .
H31 H 1.3452 1.2917 0.3497 0.036 Uiso 1 1 calc R
C36 C 1.1892(3) 0.78456(18) -0.10652(15) 0.0393(6) Uani 1 1 d .
H36 H 1.2422 0.7868 -0.1478 0.047 Uiso 1 1 calc R
C"2 C 0.2053(2) 0.5408(2) 0.16866(14) 0.0400(6) Uani 1 1 d .
H"2 H 0.1203 0.5123 0.1265 0.048 Uiso 1 1 calc R
C34 C 1.1855(2) 0.81777(19) 0.03294(15) 0.0381(6) Uani 1 1 d .
H34 H 1.2372 0.8431 0.0871 0.046 Uiso 1 1 calc R
C24 C 0.3304(2) 0.69685(18) 0.58740(13) 0.0336(5) Uani 1 1 d .
H24 H 0.2731 0.6826 0.6269 0.040 Uiso 1 1 calc R
C43 C 0.4081(2) 0.18876(17) 0.15875(17) 0.0401(6) Uani 1 1 d .
H43 H 0.3877 0.1402 0.1971 0.048 Uiso 1 1 calc R
C42 C 0.3626(2) 0.15603(18) 0.07670(16) 0.0370(6) Uani 1 1 d .
H42 H 0.3130 0.0849 0.0589 0.044 Uiso 1 1 calc R
C35 C 1.2620(3) 0.8232(2) -0.02841(17) 0.0463(7) Uani 1 1 d .
H35 H 1.3651 0.8539 -0.0160 0.056 Uiso 1 1 calc R

loop_
_atom_site_aniso_label
_atom_site_aniso_U_11
_atom_site_aniso_U_22
_atom_site_aniso_U_33
_atom_site_aniso_U_23
_atom_site_aniso_U_13
_atom_site_aniso_U_12
N25 0.0196(8) 0.0227(8) 0.0211(8) 0.0023(6) 0.0073(6) 0.0048(6)
N23 0.0296(9) 0.0225(8) 0.0272(9) 0.0062(7) 0.0170(7) 0.0087(7)
N24 0.0259(9) 0.0188(8) 0.0243(9) 0.0048(7) 0.0126(7) 0.0063(7)
C21 0.0214(9) 0.0186(9) 0.0226(10) 0.0042(7) 0.0080(8) 0.0064(7)
C20 0.0194(9) 0.0204(9) 0.0205(9) 0.0000(7) 0.0051(7) 0.0065(7)
C22 0.0200(9) 0.0181(9) 0.0215(9) 0.0045(7) 0.0087(8) 0.0048(7)
C1 0.0217(9) 0.0176(9) 0.0226(10) 0.0048(7) 0.0089(8) 0.0048(7)
C4 0.0220(9) 0.0220(9) 0.0195(9) 0.0044(7) 0.0102(8) 0.0063(7)
C2 0.0200(9) 0.0276(10) 0.0236(10) 0.0023(8) 0.0073(8) 0.0066(8)
C3 0.0216(9) 0.0313(11) 0.0210(10) 0.0039(8) 0.0099(8) 0.0115(8)
C10 0.0243(10) 0.0208(9) 0.0252(10) 0.0054(8) 0.0116(8) 0.0070(7)
C'21 0.0234(10) 0.0218(9) 0.0267(10) 0.0036(8) 0.0100(8) 0.0087(8)
C14 0.0185(9) 0.0250(10) 0.0207(10) 0.0056(8) 0.0079(7) 0.0071(7)
C17 0.0241(10) 0.0235(10) 0.0222(10) 0.0040(8) 0.0091(8) 0.0104(8)
C46 0.0204(9) 0.0272(10) 0.0230(10) 0.0073(8) 0.0089(8) 0.0066(8)
C9 0.0222(9) 0.0225(10) 0.0272(10) 0.0059(8) 0.0124(8) 0.0094(8)
C28 0.0283(10) 0.0236(10) 0.0250(10) 0.0025(8) 0.0143(8) 0.0075(8)
C15 0.0176(9) 0.0213(9) 0.0223(10) 0.0029(7) 0.0064(7) 0.0060(7)
C16 0.0194(9) 0.0253(10) 0.0170(9) 0.0034(7) 0.0051(7) 0.0089(7)
C5 0.0203(9) 0.0254(10) 0.0207(10) 0.0051(8) 0.0087(8) 0.0099(8)
C19 0.0204(9) 0.0188(9) 0.0194(9) 0.0025(7) 0.0051(7) 0.0071(7)
C39 0.0179(9) 0.0224(10) 0.0303(11) 0.0017(8) 0.0092(8) 0.0071(7)
C6 0.0247(10) 0.0256(10) 0.0253(10) 0.0062(8) 0.0129(8) 0.0118(8)
C13 0.0215(9) 0.0225(9) 0.0240(10) 0.0046(8) 0.0113(8) 0.0056(7)
C"22 0.0231(10) 0.0277(11) 0.0244(11) -0.0036(8) -0.0001(8) 0.0058(8)
C27 0.0267(10) 0.0253(10) 0.0198(10) 0.0027(8) 0.0113(8) 0.0061(8)
C7 0.0284(10) 0.0247(10) 0.0229(10) 0.0050(8) 0.0122(8) 0.0124(8)
C"21 0.0228(10) 0.0252(10) 0.0315(11) 0.0020(8) 0.0072(9) 0.0086(8)
C18 0.0269(10) 0.0236(10) 0.0208(10) 0.0004(8) 0.0077(8) 0.0097(8)
C8 0.0287(10) 0.0241(10) 0.0238(10) 0.0044(8) 0.0095(8) 0.0098(8)
C40 0.0196(9) 0.0266(10) 0.0326(12) -0.0027(9) 0.0067(8) 0.0075(8)
C'22 0.0214(9) 0.0225(10) 0.0231(10) -0.0025(8) 0.0041(8) 0.0042(7)
C12 0.0240(10) 0.0225(10) 0.0269(11) 0.0044(8) 0.0114(8) 0.0074(8)
C33 0.0228(9) 0.0209(9) 0.0296(11) 0.0023(8) 0.0135(8) 0.0061(7)
C38 0.0292(11) 0.0250(10) 0.0283(11) 0.0084(8) 0.0134(9) 0.0093(8)
C29 0.0351(12) 0.0261(11) 0.0307(12) 0.0006(9) 0.0170(10) 0.0080(9)
C11 0.0232(10) 0.0212(9) 0.0271(10) 0.0040(8) 0.0111(8) 0.0068(7)
C32 0.0269(10) 0.0309(11) 0.0246(11) 0.0001(8) 0.0093(8) 0.0090(8)
C23 0.0233(10) 0.0336(11) 0.0259(11) 0.0077(9) 0.0090(9) 0.0025(8)
C45 0.0295(10) 0.0262(10) 0.0212(10) 0.0050(8) 0.0088(8) 0.0066(8)
C26 0.0324(11) 0.0318(11) 0.0338(12) 0.0094(9) 0.0190(9) 0.0148(9)
C'3 0.0244(10) 0.0482(14) 0.0258(11) 0.0007(10) 0.0098(9) 0.0164(10)
C44 0.0274(11) 0.0292(11) 0.0361(12) 0.0061(9) 0.0144(9) 0.0069(9)
C30 0.0342(12) 0.0265(11) 0.0303(12) -0.0036(9) 0.0120(10) 0.0015(9)
C'2 0.0260(11) 0.0434(13) 0.0279(11) -0.0067(10) 0.0040(9) 0.0141(9)
C41 0.0176(10) 0.0358(12) 0.0426(13) -0.0127(10) 0.0047(9) 0.0081(9)
C25 0.0457(14) 0.0445(14) 0.0421(14) 0.0107(11) 0.0301(12) 0.0232(11)
C"3 0.0243(11) 0.0691(17) 0.0321(13) -0.0037(12) 0.0056(10) 0.0240(11)
C37 0.0467(13) 0.0301(11) 0.0339(12) 0.0100(9) 0.0239(11) 0.0177(10)
C31 0.0246(10) 0.0353(12) 0.0266(11) -0.0030(9) 0.0073(9) 0.0017(9)
C36 0.0494(14) 0.0352(12) 0.0484(15) 0.0093(11) 0.0367(12) 0.0174(11)
C"2 0.0265(11) 0.0657(17) 0.0285(12) -0.0050(11) 0.0019(9) 0.0192(11)
C34 0.0248(11) 0.0441(14) 0.0452(14) -0.0087(11) 0.0167(10) 0.0054(10)
C24 0.0272(11) 0.0488(14) 0.0315(12) 0.0107(10) 0.0174(9) 0.0133(10)
C43 0.0323(12) 0.0266(12) 0.0641(18) 0.0105(11) 0.0238(12) 0.0026(9)
C42 0.0215(10) 0.0282(12) 0.0602(17) -0.0046(11) 0.0130(11) 0.0040(8)
C35 0.0303(12) 0.0476(15) 0.0647(18) -0.0042(13) 0.0298(13) 0.0050(11)

loop_
_atom_type_symbol
_atom_type_description
_atom_type_scat_dispersion_real
_atom_type_scat_dispersion_imag
_atom_type_scat_source
C C 0.0033 0.0016 'International Tables Vol C Tables 4.2.6.8 and 6.1.1.4'
H H 0.0000 0.0000 'International Tables Vol C Tables 4.2.6.8 and 6.1.1.4'
N N 0.0061 0.0033 'International Tables Vol C Tables 4.2.6.8 and 6.1.1.4'

loop_
_geom_angle_atom_site_label_1
_geom_angle_atom_site_label_2
_geom_angle_atom_site_label_3
_geom_angle
C16 N25 C19 104.82(15)
C9 N23 C6 105.75(16)
C14 N24 C11 110.03(16)
C1 C21 C'21 122.47(17)
C1 C21 C22 119.26(16)
C'21 C21 C22 118.27(17)
C19 C20 C39 121.94(16)
C19 C20 C1 116.16(16)
C39 C20 C1 121.90(16)
C4 C22 C'22 122.27(17)
C4 C22 C21 119.51(17)
C'22 C22 C21 118.20(16)
C2 C1 C21 120.61(17)
C2 C1 C20 120.94(17)
C21 C1 C20 118.20(16)
C3 C4 C22 120.68(16)
C3 C4 C5 121.06(16)
C22 C4 C5 118.17(17)
C1 C2 C'2 122.30(17)
C1 C2 C3 119.44(17)
C'2 C2 C3 118.09(17)
C4 C3 C'3 122.18(17)
C4 C3 C2 119.58(16)
C'3 C3 C2 118.06(18)
C11 C10 C9 127.31(18)
C11 C10 C27 115.89(16)
C9 C10 C27 116.81(16)
C"21 C'21 C21 121.35(18)
N24 C14 C15 129.95(17)
N24 C14 C13 106.14(16)
C15 C14 C13 123.89(16)
C18 C17 C16 107.18(16)
C26 C46 C45 118.16(17)
C26 C46 C5 123.22(17)
C45 C46 C5 118.56(17)
N23 C9 C10 124.38(18)
N23 C9 C8 111.53(16)
C10 C9 C8 124.06(18)
C29 C28 C27 121.01(19)
C14 C15 C16 126.20(16)
C14 C15 C33 118.13(16)
C16 C15 C33 115.65(16)
N25 C16 C15 124.25(17)
N25 C16 C17 111.90(16)
C15 C16 C17 123.81(16)
C6 C5 C4 117.09(16)
C6 C5 C46 124.19(17)
C4 C5 C46 118.66(16)
C20 C19 N25 122.31(16)
C20 C19 C18 127.21(17)
N25 C19 C18 110.39(15)
C44 C39 C40 118.28(18)
C44 C39 C20 120.29(18)
C40 C39 C20 121.43(18)
C5 C6 N23 120.55(17)
C5 C6 C7 130.00(17)
N23 C6 C7 109.33(16)
C12 C13 C14 108.92(16)
C'22 C"22 C"21 119.79(18)
C28 C27 C32 118.00(18)
C28 C27 C10 121.54(17)
C32 C27 C10 120.46(17)
C8 C7 C6 106.69(17)
C'21 C"21 C"22 120.37(18)
C17 C18 C19 105.63(16)
C7 C8 C9 106.67(18)
C41 C40 C39 120.7(2)
C"22 C'22 C22 122.01(18)
C13 C12 C11 108.74(17)
C38 C33 C34 118.34(18)
C38 C33 C15 120.78(17)
C34 C33 C15 120.78(19)
C33 C38 C37 120.5(2)
C30 C29 C28 120.5(2)
C10 C11 N24 130.04(17)
C10 C11 C12 123.92(17)
N24 C11 C12 106.03(16)
C31 C32 C27 120.70(19)
C24 C23 C45 120.0(2)
C23 C45 C46 120.90(19)
C46 C26 C25 120.2(2)
C"3 C'3 C3 121.45(19)
C43 C44 C39 120.4(2)
C29 C30 C31 119.3(2)
C"2 C'2 C2 121.4(2)
C42 C41 C40 120.0(2)
C24 C25 C26 120.6(2)
C'3 C"3 C"2 120.2(2)
C36 C37 C38 120.4(2)
C32 C31 C30 120.5(2)
C35 C36 C37 119.8(2)
C'2 C"2 C"3 120.7(2)
C35 C34 C33 120.4(2)
C25 C24 C23 119.99(19)
C42 C43 C44 120.3(2)
C41 C42 C43 120.2(2)
C36 C35 C34 120.4(2)

loop_
_geom_bond_atom_site_label_1
_geom_bond_atom_site_label_2
_geom_bond_distance
N25 C16 1.338(2)
N25 C19 1.406(2)
N23 C9 1.335(3)
N23 C6 1.410(2)
N24 C14 1.387(2)
N24 C11 1.400(3)
C21 C1 1.426(3)
C21 C'21 1.431(3)
C21 C22 1.438(3)
C20 C19 1.375(3)
C20 C39 1.467(3)
C20 C1 1.480(3)
C22 C4 1.414(3)
C22 C'22 1.424(3)
C1 C2 1.410(3)
C4 C3 1.414(3)
C4 C5 1.470(3)
C2 C'2 1.428(3)
C2 C3 1.440(3)
C3 C'3 1.436(3)
C10 C11 1.390(3)
C10 C9 1.441(3)
C10 C27 1.501(3)
C'21 C"21 1.363(3)
C14 C15 1.388(3)
C14 C13 1.444(3)
C17 C18 1.347(3)
C17 C16 1.461(3)
C46 C26 1.393(3)
C46 C45 1.412(3)
C46 C5 1.475(3)
C9 C8 1.466(3)
C28 C29 1.387(3)
C28 C27 1.394(3)
C15 C16 1.438(3)
C15 C33 1.496(3)
C5 C6 1.378(3)
C19 C18 1.468(3)
C39 C44 1.399(3)
C39 C40 1.406(3)
C6 C7 1.463(3)
C13 C12 1.353(3)
C"22 C'22 1.361(3)
C"22 C"21 1.423(3)
C27 C32 1.407(3)
C7 C8 1.349(3)
C40 C41 1.389(3)
C12 C11 1.441(3)
C33 C38 1.393(3)
C33 C34 1.400(3)
C38 C37 1.394(3)
C29 C30 1.386(3)
C32 C31 1.385(3)
C23 C24 1.383(3)
C23 C45 1.386(3)
C26 C25 1.399(3)
C'3 C"3 1.359(3)
C44 C43 1.390(3)
C30 C31 1.390(3)
C'2 C"2 1.360(3)
C41 C42 1.380(3)
C25 C24 1.377(3)
C"3 C"2 1.409(3)
C37 C36 1.380(3)
C36 C35 1.372(4)
C34 C35 1.395(3)
C43 C42 1.385(4)

loop_
_platon_squeeze_void_nr
_platon_squeeze_void_average_x
_platon_squeeze_void_average_y
_platon_squeeze_void_average_z
_platon_squeeze_void_volume
_platon_squeeze_void_count_electrons
1 0.415 0.904 0.242 158.0 20.7
2 0.585 0.096 0.758 158.0 20.7
